data_1551169
loop_
_publ_author_name
'Sharma, Nidhi'
'Spuling, Eduard'
'Mattern, Cornelia'
'Li, Wenbo'
'Fuhr, Olaf'
'Tsuchiya, Youichi'
'Adachi, Chihaya'
'Braese, Stefan'
'Samuel, Ifor'
'Zysman-Colman, Eli'

_publ_section_title
;
 Turn on of Sky-Blue Thermally Activated Delayed Fluorescence and
 Circularly Polarized Luminescence (CPL) via Increased Torsion by a Bulky
 Carbazolophane Donor
;
_journal_name_full 'Chemical Science'
_journal_paper_doi 10.1039/C9SC01821B
_journal_year 2019
_chemical_formula_moiety 'C43 H32 N4'
_chemical_formula_sum 'C43 H32 N4'
_chemical_formula_weight 604.72
_space_group_crystal_system monoclinic
_space_group_IT_number 14
_space_group_name_Hall '-P 2ybc'
_space_group_name_H-M_alt 'P 1 21/c 1'
_symmetry_space_group_name_Hall '-P 2ybc'
_symmetry_space_group_name_H-M 'P 1 21/c 1'
_atom_sites_solution_hydrogens geom
_atom_sites_solution_primary direct
_audit_creation_date 2018-04-23
_audit_creation_method
;
Olex2 1.2
(compiled 2018.04.18 svn.r3501 for OlexSys, GUI svn.r5488)
;
_audit_update_record
;
2018-10-08 deposited with the CCDC.    2019-05-29 downloaded from the CCDC.
;
_cell_angle_alpha 90
_cell_angle_beta 94.394(3)
_cell_angle_gamma 90
_cell_formula_units_Z 4
_cell_length_a 15.6193(6)
_cell_length_b 13.7087(4)
_cell_length_c 14.6312(5)
_cell_measurement_reflns_used 16939
_cell_measurement_temperature 180.15
_cell_measurement_theta_max 68.34
_cell_measurement_theta_min 5.68
_cell_volume 3123.63(19)
_computing_molecular_graphics 'Olex2 (Dolomanov et al., 2009)'
_computing_publication_material 'Olex2 (Dolomanov et al., 2009)'
_computing_structure_refinement 'ShelXL (Sheldrick, 2015)'
_computing_structure_solution 'ShelXS (Sheldrick, 2008)'
_diffrn_ambient_temperature 180.15
_diffrn_detector Pilatus300K
_diffrn_detector_area_resol_mean 5.81
_diffrn_detector_type DECTRIS
_diffrn_measured_fraction_theta_full 0.977
_diffrn_measured_fraction_theta_max 0.977
_diffrn_measurement_device '4-circle goniometer'
_diffrn_measurement_device_type 'Stoe StadiVari'
_diffrn_measurement_method 'rotation method'
_diffrn_radiation_collimation '0.6 mm diameter'
_diffrn_radiation_monochromator 'multilayer optics'
_diffrn_radiation_polarisn_norm 0
_diffrn_radiation_probe x-ray
_diffrn_radiation_type CuK\a
_diffrn_radiation_wavelength 1.54186
_diffrn_reflns_av_R_equivalents 0.0604
_diffrn_reflns_av_unetI/netI 0.0492
_diffrn_reflns_Laue_measured_fraction_full 0.977
_diffrn_reflns_Laue_measured_fraction_max 0.977
_diffrn_reflns_limit_h_max 18
_diffrn_reflns_limit_h_min -17
_diffrn_reflns_limit_k_max 13
_diffrn_reflns_limit_k_min -15
_diffrn_reflns_limit_l_max 14
_diffrn_reflns_limit_l_min -17
_diffrn_reflns_number 14283
_diffrn_reflns_point_group_measured_fraction_full 0.977
_diffrn_reflns_point_group_measured_fraction_max 0.977
_diffrn_reflns_theta_full 63.985
_diffrn_reflns_theta_max 63.985
_diffrn_reflns_theta_min 6.067
_diffrn_source 'Cu Genix 3D'
_diffrn_source_current 1.000
_diffrn_source_power 0.050
_diffrn_source_target Cu
_diffrn_source_type 'microfocus sealed X-ray tube'
_diffrn_source_voltage 50
_exptl_absorpt_coefficient_mu 0.586
_exptl_absorpt_correction_T_max 0.9883
_exptl_absorpt_correction_T_min 0.8941
_exptl_absorpt_correction_type integration
_exptl_absorpt_process_details
;
STOE X-Red32, absorption correction by Gaussian integration, analogous to
P. Coppens, "The Evaluation of Absorption and Extinction in Single-Crystal
Structure Analysis", published in: F. R. Ahmed (Editor), "Crystallographic
Computing", Munksgaard, Copenhagen (1970), 255 - 270.
;
_exptl_crystal_colour 'light yellow'
_exptl_crystal_colour_modifier light
_exptl_crystal_colour_primary yellow
_exptl_crystal_density_diffrn 1.286
_exptl_crystal_description plate
_exptl_crystal_F_000 1272
_exptl_crystal_size_max 0.34
_exptl_crystal_size_mid 0.28
_exptl_crystal_size_min 0.02
_refine_diff_density_max 0.218
_refine_diff_density_min -0.223
_refine_diff_density_rms 0.050
_refine_ls_extinction_coef 0.00066(18)
_refine_ls_extinction_expression Fc^*^=kFc[1+0.001xFc^2^\l^3^/sin(2\q)]^-1/4^
_refine_ls_extinction_method 'SHELXL-2018/3 (Sheldrick 2018)'
_refine_ls_goodness_of_fit_ref 1.035
_refine_ls_hydrogen_treatment constr
_refine_ls_matrix_type full
_refine_ls_number_parameters 425
_refine_ls_number_reflns 5057
_refine_ls_number_restraints 0
_refine_ls_restrained_S_all 1.035
_refine_ls_R_factor_all 0.0872
_refine_ls_R_factor_gt 0.0547
_refine_ls_shift/su_max 0.000
_refine_ls_shift/su_mean 0.000
_refine_ls_structure_factor_coef Fsqd
_refine_ls_weighting_details 'w=1/[\s^2^(Fo^2^)+(0.0917P)^2^+0.7073P] where P=(Fo^2^+2Fc^2^)/3'
_refine_ls_weighting_scheme calc
_refine_ls_wR_factor_gt 0.1415
_refine_ls_wR_factor_ref 0.1569
_reflns_Friedel_coverage 0.000
_reflns_number_gt 3700
_reflns_number_total 5057
_reflns_threshold_expression 'I > 2\s(I)'
_cod_data_source_file c9sc01821b2.cif
_cod_data_source_block esp-cmm18
_cod_database_code 1551169
_shelx_shelxl_version_number 2018/3
_shelx_space_group_comment
;
The symmetry employed for this shelxl refinement is uniquely defined
by the following loop, which should always be used as a source of
symmetry information in preference to the above space-group names.
They are only intended as comments.
;
_shelx_estimated_absorpt_t_max 0.988
_shelx_estimated_absorpt_t_min 0.826
_olex2_refinement_description
;
1. Fixed Uiso
 At 1.2 times of:
  All C(H) groups, All C(H,H) groups
2.a Secondary CH2 refined with riding coordinates:
 C13(H13A,H13B), C14(H14A,H14B), C21(H21A,H21B), C22(H22A,H22B)
2.b Aromatic/amide H refined with riding coordinates:
 C2(H2), C3(H3), C5(H5), C6(H6), C7(H7), C8(H8), C16(H16), C17(H17), C19(H19),
 C20(H20), C24(H24), C25(H25), C27(H27), C28(H28), C33(H33), C34(H34), C35(H35),
  C36(H36), C37(H37), C39(H39), C40(H40), C41(H41), C42(H42), C43(H43)
;
_olex2_submission_special_instructions 'No special instructions were received'

loop_
_space_group_symop_operation_xyz
'x, y, z'
'-x, y+1/2, -z+1/2'
'-x, -y, -z'
'x, -y-1/2, z-1/2'

loop_
_atom_site_label
_atom_site_type_symbol
_atom_site_fract_x
_atom_site_fract_y
_atom_site_fract_z
_atom_site_U_iso_or_equiv
_atom_site_adp_type
_atom_site_occupancy
_atom_site_site_symmetry_order
_atom_site_calc_flag
_atom_site_refinement_flags_posn
N1 N 1.10557(11) 0.40360(13) 0.34339(12) 0.0333(4) Uani 1 1 d .
N2 N 0.77224(12) 0.38243(14) 0.05513(13) 0.0387(5) Uani 1 1 d .
N3 N 0.62077(13) 0.39901(15) 0.05803(13) 0.0414(5) Uani 1 1 d .
N4 N 0.71201(12) 0.43022(14) 0.19195(13) 0.0375(5) Uani 1 1 d .
C1 C 1.15148(15) 0.23106(17) 0.31189(14) 0.0346(5) Uani 1 1 d .
C2 C 1.22563(15) 0.17489(17) 0.31719(15) 0.0392(6) Uani 1 1 d .
H2 H 1.225266 0.115512 0.283682 0.047 Uiso 1 1 calc R
C3 C 1.30059(16) 0.20115(18) 0.36917(16) 0.0416(6) Uani 1 1 d .
H3 H 1.349369 0.159693 0.369878 0.050 Uiso 1 1 calc R
C4 C 1.30525(14) 0.28680(18) 0.41992(16) 0.0388(6) Uani 1 1 d .
C5 C 1.27312(16) 0.51979(19) 0.48540(16) 0.0417(6) Uani 1 1 d .
H5 H 1.328497 0.502405 0.511746 0.050 Uiso 1 1 calc R
C6 C 1.24060(17) 0.61131(18) 0.49984(17) 0.0449(6) Uani 1 1 d .
H6 H 1.273702 0.656640 0.536760 0.054 Uiso 1 1 calc R
C7 C 1.15978(16) 0.63853(18) 0.46110(17) 0.0435(6) Uani 1 1 d .
H7 H 1.138948 0.702392 0.471383 0.052 Uiso 1 1 calc R
C8 C 1.10943(16) 0.57382(17) 0.40782(16) 0.0390(6) Uani 1 1 d .
H8 H 1.054524 0.592247 0.380914 0.047 Uiso 1 1 calc R
C9 C 1.16475(14) 0.32725(16) 0.34434(14) 0.0323(5) Uani 1 1 d .
C10 C 1.23937(14) 0.35490(17) 0.39851(15) 0.0348(5) Uani 1 1 d .
C11 C 1.22426(14) 0.45229(17) 0.43168(14) 0.0347(5) Uani 1 1 d .
C12 C 1.14226(14) 0.48076(17) 0.39517(14) 0.0340(5) Uani 1 1 d .
C13 C 1.06519(15) 0.18177(18) 0.29653(16) 0.0402(6) Uani 1 1 d .
H13A H 1.073523 0.115774 0.271203 0.048 Uiso 1 1 calc R
H13B H 1.029142 0.219335 0.250367 0.048 Uiso 1 1 calc R
C14 C 1.01574(16) 0.17230(19) 0.38695(17) 0.0438(6) Uani 1 1 d .
H14A H 0.970124 0.222490 0.386273 0.053 Uiso 1 1 calc R
H14B H 0.987968 0.107445 0.388188 0.053 Uiso 1 1 calc R
C15 C 1.07573(15) 0.18467(18) 0.47216(16) 0.0399(6) Uani 1 1 d .
C16 C 1.14078(16) 0.11788(18) 0.49412(16) 0.0421(6) Uani 1 1 d .
H16 H 1.134403 0.052264 0.473844 0.051 Uiso 1 1 calc R
C17 C 1.21508(17) 0.14598(19) 0.54540(16) 0.0443(6) Uani 1 1 d .
H17 H 1.259159 0.099319 0.559133 0.053 Uiso 1 1 calc R
C18 C 1.22634(17) 0.24139(19) 0.57720(15) 0.0426(6) Uani 1 1 d .
C19 C 1.15322(16) 0.30027(18) 0.57252(15) 0.0427(6) Uani 1 1 d .
H19 H 1.153950 0.359790 0.605826 0.051 Uiso 1 1 calc R
C20 C 1.07923(16) 0.27283(18) 0.51964(16) 0.0407(6) Uani 1 1 d .
H20 H 1.030609 0.314678 0.515893 0.049 Uiso 1 1 calc R
C21 C 1.31368(17) 0.2854(2) 0.59638(17) 0.0509(7) Uani 1 1 d .
H21A H 1.347235 0.244744 0.642184 0.061 Uiso 1 1 calc R
H21B H 1.307654 0.351143 0.623070 0.061 Uiso 1 1 calc R
C22 C 1.36446(16) 0.2938(2) 0.50683(18) 0.0492(7) Uani 1 1 d .
H22A H 1.395271 0.356955 0.507520 0.059 Uiso 1 1 calc R
H22B H 1.407758 0.241061 0.507030 0.059 Uiso 1 1 calc R
C23 C 1.02455(14) 0.40846(16) 0.29211(15) 0.0327(5) Uani 1 1 d .
C24 C 1.01838(15) 0.39113(17) 0.19812(15) 0.0366(5) Uani 1 1 d .
H24 H 1.068624 0.379074 0.167189 0.044 Uiso 1 1 calc R
C25 C 0.93872(15) 0.39156(17) 0.15009(15) 0.0363(5) Uani 1 1 d .
H25 H 0.934710 0.379761 0.085919 0.044 Uiso 1 1 calc R
C26 C 0.86438(15) 0.40893(16) 0.19384(15) 0.0345(5) Uani 1 1 d .
C27 C 0.87177(15) 0.42800(17) 0.28844(15) 0.0370(5) Uani 1 1 d .
H27 H 0.821724 0.441104 0.319381 0.044 Uiso 1 1 calc R
C28 C 0.95115(15) 0.42785(17) 0.33674(15) 0.0371(5) Uani 1 1 d .
H28 H 0.955594 0.441039 0.400670 0.045 Uiso 1 1 calc R
C29 C 0.77827(15) 0.40749(16) 0.14426(15) 0.0352(5) Uani 1 1 d .
C30 C 0.69190(15) 0.38041(17) 0.01556(16) 0.0373(5) Uani 1 1 d .
C31 C 0.63404(15) 0.42395(17) 0.14728(15) 0.0370(5) Uani 1 1 d .
C32 C 0.68058(16) 0.35342(18) -0.08293(16) 0.0415(6) Uani 1 1 d .
C33 C 0.74973(18) 0.3585(2) -0.13684(18) 0.0515(7) Uani 1 1 d .
H33 H 0.804492 0.378150 -0.110454 0.062 Uiso 1 1 calc R
C34 C 0.7390(2) 0.3349(2) -0.2296(2) 0.0622(8) Uani 1 1 d .
H34 H 0.786114 0.339301 -0.266772 0.075 Uiso 1 1 calc R
C35 C 0.6597(2) 0.3050(2) -0.2671(2) 0.0642(9) Uani 1 1 d .
H35 H 0.652404 0.288536 -0.330242 0.077 Uiso 1 1 calc R
C36 C 0.5909(2) 0.2987(2) -0.2140(2) 0.0611(8) Uani 1 1 d .
H36 H 0.536659 0.277532 -0.240395 0.073 Uiso 1 1 calc R
C37 C 0.60085(18) 0.3234(2) -0.12158(18) 0.0502(7) Uani 1 1 d .
H37 H 0.553258 0.319855 -0.084987 0.060 Uiso 1 1 calc R
C38 C 0.55949(15) 0.44196(17) 0.19990(16) 0.0387(5) Uani 1 1 d .
C39 C 0.47621(16) 0.43224(19) 0.16144(17) 0.0446(6) Uani 1 1 d .
H39 H 0.466324 0.417460 0.098071 0.054 Uiso 1 1 calc R
C40 C 0.40749(17) 0.4438(2) 0.2141(2) 0.0514(7) Uani 1 1 d .
H40 H 0.350636 0.435723 0.187178 0.062 Uiso 1 1 calc R
C41 C 0.42089(17) 0.4669(2) 0.30542(19) 0.0500(7) Uani 1 1 d .
H41 H 0.373443 0.474925 0.341648 0.060 Uiso 1 1 calc R
C42 C 0.50293(18) 0.4783(3) 0.34398(19) 0.0628(8) Uani 1 1 d .
H42 H 0.512123 0.495015 0.406983 0.075 Uiso 1 1 calc R
C43 C 0.57215(17) 0.4659(2) 0.29252(18) 0.0546(7) Uani 1 1 d .
H43 H 0.628776 0.473643 0.320180 0.066 Uiso 1 1 calc R

loop_
_atom_site_aniso_label
_atom_site_aniso_U_11
_atom_site_aniso_U_22
_atom_site_aniso_U_33
_atom_site_aniso_U_23
_atom_site_aniso_U_13
_atom_site_aniso_U_12
N1 0.0372(10) 0.0292(10) 0.0331(9) -0.0019(8) -0.0003(8) 0.0004(8)
N2 0.0438(11) 0.0340(11) 0.0380(10) 0.0008(8) 0.0006(9) 0.0006(9)
N3 0.0460(12) 0.0374(11) 0.0404(11) -0.0009(9) 0.0007(9) 0.0012(9)
N4 0.0379(11) 0.0339(11) 0.0404(10) -0.0029(8) 0.0016(9) -0.0023(8)
C1 0.0462(14) 0.0294(12) 0.0283(10) 0.0000(9) 0.0018(9) 0.0017(10)
C2 0.0540(15) 0.0291(12) 0.0351(12) 0.0001(10) 0.0070(11) 0.0049(11)
C3 0.0429(14) 0.0395(14) 0.0429(13) 0.0006(11) 0.0064(11) 0.0087(11)
C4 0.0369(13) 0.0389(14) 0.0406(12) 0.0015(11) 0.0025(10) 0.0018(11)
C5 0.0426(14) 0.0426(15) 0.0402(12) -0.0017(11) 0.0036(10) -0.0056(11)
C6 0.0540(16) 0.0359(14) 0.0453(13) -0.0079(11) 0.0063(12) -0.0082(12)
C7 0.0560(16) 0.0303(13) 0.0455(13) -0.0047(11) 0.0117(12) -0.0004(12)
C8 0.0441(13) 0.0326(13) 0.0411(12) 0.0018(10) 0.0077(10) 0.0017(11)
C9 0.0368(12) 0.0315(12) 0.0293(10) 0.0008(9) 0.0062(9) 0.0024(10)
C10 0.0397(13) 0.0320(12) 0.0330(11) 0.0000(9) 0.0047(9) -0.0004(10)
C11 0.0396(13) 0.0329(13) 0.0320(11) 0.0010(9) 0.0051(9) -0.0029(10)
C12 0.0414(13) 0.0300(12) 0.0312(11) 0.0003(9) 0.0060(10) -0.0014(10)
C13 0.0507(14) 0.0297(12) 0.0392(12) -0.0043(10) -0.0028(11) -0.0002(11)
C14 0.0434(14) 0.0353(13) 0.0526(14) -0.0010(11) 0.0019(11) -0.0040(11)
C15 0.0458(14) 0.0361(13) 0.0388(12) 0.0036(10) 0.0090(10) -0.0026(11)
C16 0.0581(16) 0.0318(13) 0.0368(12) 0.0028(10) 0.0063(11) 0.0006(11)
C17 0.0573(16) 0.0386(14) 0.0364(12) 0.0044(11) -0.0004(11) 0.0059(12)
C18 0.0570(16) 0.0399(14) 0.0301(11) 0.0016(10) -0.0004(10) 0.0001(12)
C19 0.0621(16) 0.0360(14) 0.0308(11) 0.0000(10) 0.0100(11) 0.0008(12)
C20 0.0452(14) 0.0386(14) 0.0393(12) 0.0031(10) 0.0103(10) 0.0031(11)
C21 0.0613(17) 0.0451(16) 0.0437(13) -0.0012(12) -0.0127(12) 0.0063(13)
C22 0.0435(14) 0.0456(16) 0.0568(15) -0.0019(12) -0.0068(12) 0.0035(12)
C23 0.0387(13) 0.0252(11) 0.0344(11) 0.0018(9) 0.0035(10) 0.0030(9)
C24 0.0399(13) 0.0334(13) 0.0369(12) 0.0012(10) 0.0049(10) 0.0038(10)
C25 0.0448(14) 0.0308(13) 0.0330(11) 0.0009(9) 0.0010(10) 0.0028(10)
C26 0.0412(13) 0.0246(12) 0.0379(12) 0.0010(9) 0.0035(10) 0.0013(10)
C27 0.0388(13) 0.0335(13) 0.0393(12) 0.0017(10) 0.0064(10) 0.0028(10)
C28 0.0443(14) 0.0343(13) 0.0327(11) 0.0002(10) 0.0022(10) 0.0019(10)
C29 0.0415(13) 0.0259(12) 0.0382(12) -0.0007(9) 0.0022(10) -0.0008(10)
C30 0.0443(14) 0.0284(12) 0.0389(12) 0.0010(10) 0.0007(11) 0.0013(10)
C31 0.0440(13) 0.0288(12) 0.0376(12) -0.0007(10) -0.0007(10) -0.0012(10)
C32 0.0534(15) 0.0312(13) 0.0394(12) 0.0009(10) -0.0008(11) 0.0057(11)
C33 0.0631(17) 0.0482(16) 0.0433(14) -0.0020(12) 0.0049(13) 0.0063(13)
C34 0.089(2) 0.0519(18) 0.0466(15) -0.0035(13) 0.0146(15) 0.0070(16)
C35 0.105(3) 0.0448(17) 0.0420(14) -0.0074(13) -0.0007(17) 0.0080(17)
C36 0.082(2) 0.0447(17) 0.0532(16) -0.0086(13) -0.0145(16) -0.0012(15)
C37 0.0621(17) 0.0424(15) 0.0446(14) -0.0040(12) -0.0051(12) -0.0005(13)
C38 0.0394(13) 0.0341(13) 0.0427(13) -0.0005(10) 0.0027(10) -0.0030(11)
C39 0.0428(14) 0.0459(15) 0.0444(13) -0.0055(11) -0.0017(11) 0.0004(12)
C40 0.0390(14) 0.0510(16) 0.0637(17) -0.0054(13) 0.0003(12) -0.0020(12)
C41 0.0430(15) 0.0528(17) 0.0552(15) -0.0009(13) 0.0101(12) -0.0021(12)
C42 0.0504(17) 0.091(2) 0.0472(15) -0.0155(15) 0.0071(13) -0.0066(16)
C43 0.0401(14) 0.074(2) 0.0490(15) -0.0109(14) 0.0022(12) -0.0042(14)

loop_
_atom_type_symbol
_atom_type_description
_atom_type_scat_dispersion_real
_atom_type_scat_dispersion_imag
_atom_type_scat_source
C C 0.0181 0.0091 'International Tables Vol C Tables 4.2.6.8 and 6.1.1.4'
H H 0.0000 0.0000 'International Tables Vol C Tables 4.2.6.8 and 6.1.1.4'
N N 0.0311 0.0180 'International Tables Vol C Tables 4.2.6.8 and 6.1.1.4'

loop_
_exptl_crystal_face_index_h
_exptl_crystal_face_index_k
_exptl_crystal_face_index_l
_exptl_crystal_face_perp_dist
-1 0 0 0.0070
1 0 0 0.0120
0 1 -2 0.1030
0 -2 1 0.0890
0 -1 -1 0.1230
0 1 1 0.1440
0 2 -1 0.1250
0 0 1 0.1030

loop_
_geom_angle_atom_site_label_1
_geom_angle_atom_site_label_2
_geom_angle_atom_site_label_3
_geom_angle
C9 N1 C12 108.56(17)
C9 N1 C23 127.02(18)
C12 N1 C23 124.16(18)
C30 N2 C29 114.7(2)
C30 N3 C31 115.2(2)
C29 N4 C31 116.4(2)
C2 C1 C9 113.5(2)
C2 C1 C13 119.5(2)
C9 C1 C13 125.1(2)
C1 C2 C3 123.3(2)
C4 C3 C2 121.2(2)
C3 C4 C10 115.8(2)
C3 C4 C22 120.4(2)
C10 C4 C22 122.2(2)
C6 C5 C11 119.8(2)
C5 C6 C7 121.0(2)
C8 C7 C6 121.0(2)
C7 C8 C12 117.5(2)
N1 C9 C1 128.1(2)
N1 C9 C10 108.79(19)
C10 C9 C1 122.3(2)
C4 C10 C9 120.4(2)
C4 C10 C11 132.3(2)
C9 C10 C11 106.7(2)
C5 C11 C10 134.6(2)
C5 C11 C12 118.1(2)
C12 C11 C10 107.24(19)
N1 C12 C11 108.6(2)
C8 C12 N1 128.7(2)
C8 C12 C11 122.6(2)
C1 C13 C14 113.49(18)
C15 C14 C13 111.59(19)
C16 C15 C14 120.9(2)
C16 C15 C20 117.2(2)
C20 C15 C14 120.5(2)
C15 C16 C17 120.6(2)
C16 C17 C18 121.3(2)
C17 C18 C19 116.4(2)
C17 C18 C21 122.0(2)
C19 C18 C21 120.4(2)
C20 C19 C18 120.8(2)
C19 C20 C15 120.7(2)
C18 C21 C22 112.3(2)
C4 C22 C21 112.1(2)
C24 C23 N1 120.3(2)
C28 C23 N1 119.63(19)
C28 C23 C24 120.0(2)
C25 C24 C23 119.6(2)
C24 C25 C26 121.2(2)
C25 C26 C27 118.5(2)
C25 C26 C29 122.2(2)
C27 C26 C29 119.3(2)
C28 C27 C26 120.5(2)
C27 C28 C23 120.1(2)
N2 C29 C26 118.2(2)
N4 C29 N2 124.7(2)
N4 C29 C26 117.1(2)
N2 C30 C32 117.5(2)
N3 C30 N2 125.3(2)
N3 C30 C32 117.2(2)
N3 C31 C38 118.8(2)
N4 C31 N3 123.7(2)
N4 C31 C38 117.5(2)
C33 C32 C30 119.9(2)
C33 C32 C37 119.7(2)
C37 C32 C30 120.3(2)
C32 C33 C34 120.1(3)
C35 C34 C33 119.6(3)
C36 C35 C34 120.7(3)
C35 C36 C37 120.0(3)
C32 C37 C36 119.8(3)
C39 C38 C31 122.0(2)
C39 C38 C43 118.5(2)
C43 C38 C31 119.4(2)
C40 C39 C38 120.7(2)
C41 C40 C39 120.2(2)
C42 C41 C40 119.7(3)
C41 C42 C43 120.7(3)
C42 C43 C38 120.2(2)

loop_
_geom_bond_atom_site_label_1
_geom_bond_atom_site_label_2
_geom_bond_distance
N1 C9 1.396(3)
N1 C12 1.398(3)
N1 C23 1.422(3)
N2 C29 1.345(3)
N2 C30 1.341(3)
N3 C30 1.338(3)
N3 C31 1.350(3)
N4 C29 1.329(3)
N4 C31 1.340(3)
C1 C2 1.388(3)
C1 C9 1.411(3)
C1 C13 1.509(3)
C2 C3 1.394(3)
C3 C4 1.388(4)
C4 C10 1.407(3)
C4 C22 1.517(3)
C5 C6 1.376(4)
C5 C11 1.402(3)
C6 C7 1.394(4)
C7 C8 1.385(3)
C8 C12 1.393(3)
C9 C10 1.410(3)
C10 C11 1.446(3)
C11 C12 1.405(3)
C13 C14 1.588(3)
C14 C15 1.511(3)
C15 C16 1.387(3)
C15 C20 1.393(4)
C16 C17 1.387(3)
C17 C18 1.395(4)
C18 C19 1.396(4)
C18 C21 1.498(4)
C19 C20 1.392(3)
C21 C22 1.587(4)
C23 C24 1.392(3)
C23 C28 1.388(3)
C24 C25 1.381(3)
C25 C26 1.389(3)
C26 C27 1.405(3)
C26 C29 1.478(3)
C27 C28 1.379(3)
C30 C32 1.485(3)
C31 C38 1.465(3)
C32 C33 1.387(4)
C32 C37 1.390(4)
C33 C34 1.392(4)
C34 C35 1.379(4)
C35 C36 1.375(4)
C36 C37 1.390(4)
C38 C39 1.384(3)
C38 C43 1.394(4)
C39 C40 1.378(4)
C40 C41 1.373(4)
C41 C42 1.369(4)
C42 C43 1.375(4)
